data_4064703
loop_
_publ_author_name
'Xu, Bin'
'Huang, Lingling'
'Yang, Zijian'
'Yao, Yingming'
'Zhang, Yong'
'Shen, Qi'

_publ_section_title
;
 Synthesis and Structural Diversity of Heterobimetallic
 Lanthanide--Potassium Complexes and Catalytic Activity for Amidation of
 Aldehydes with Amines
;
_journal_issue 13
_journal_name_full Organometallics
_journal_page_first 3588
_journal_paper_doi 10.1021/om200283j
_journal_volume 30
_journal_year 2011
_chemical_formula_moiety 'C100 H136 K2 Nd2 O10, 4(C7 H8)'
_chemical_formula_sum 'C128 H168 K2 Nd2 O10'
_chemical_formula_weight 2233.30
_chemical_name_systematic
; 
 ? 
;
_space_group_IT_number 2
_symmetry_cell_setting triclinic
_symmetry_Int_Tables_number 2
_symmetry_space_group_name_Hall '-P 1'
_symmetry_space_group_name_H-M 'P -1'
_atom_sites_solution_hydrogens geom
_atom_sites_solution_primary direct
_atom_sites_solution_secondary difmap
_audit_creation_method SHELXL-97
_cell_angle_alpha 75.615(5)
_cell_angle_beta 68.163(5)
_cell_angle_gamma 77.512(6)
_cell_formula_units_Z 1
_cell_length_a 13.7855(7)
_cell_length_b 15.4725(11)
_cell_length_c 15.9167(9)
_cell_measurement_reflns_used 12438
_cell_measurement_temperature 223(2)
_cell_measurement_theta_max 25.3
_cell_measurement_theta_min 3.0
_cell_volume 3023.5(3)
_computing_cell_refinement CrystalClear
_computing_data_collection CrystalClear
_computing_data_reduction CrystalStructure
_computing_structure_refinement 'SHELXL-97 (Sheldrick, 1997)'
_computing_structure_solution 'SHELXS-97 (Sheldrick, 1990)'
_diffrn_ambient_temperature 223(2)
_diffrn_detector_area_resol_mean 7.31
_diffrn_measured_fraction_theta_full 0.992
_diffrn_measured_fraction_theta_max 0.992
_diffrn_measurement_device_type 'Rigaku Mercury'
_diffrn_measurement_method \w
_diffrn_radiation_monochromator graphite
_diffrn_radiation_source 'fine-focus sealed tube'
_diffrn_radiation_type MoK\a
_diffrn_radiation_wavelength 0.71070
_diffrn_reflns_av_R_equivalents 0.0288
_diffrn_reflns_av_sigmaI/netI 0.0376
_diffrn_reflns_limit_h_max 14
_diffrn_reflns_limit_h_min -16
_diffrn_reflns_limit_k_max 18
_diffrn_reflns_limit_k_min -18
_diffrn_reflns_limit_l_max 19
_diffrn_reflns_limit_l_min -17
_diffrn_reflns_number 29550
_diffrn_reflns_theta_full 25.35
_diffrn_reflns_theta_max 25.35
_diffrn_reflns_theta_min 3.04
_exptl_absorpt_coefficient_mu 0.972
_exptl_absorpt_correction_T_max 0.823
_exptl_absorpt_correction_T_min 0.530
_exptl_absorpt_correction_type multi-scan
_exptl_absorpt_process_details 'Jacobson, R. (1998) Private communication'
_exptl_crystal_colour blue
_exptl_crystal_density_diffrn 1.227
_exptl_crystal_density_method 'not measured'
_exptl_crystal_description block
_exptl_crystal_F_000 1174
_exptl_crystal_size_max 0.79
_exptl_crystal_size_mid 0.70
_exptl_crystal_size_min 0.20
_refine_diff_density_max 1.071
_refine_diff_density_min -0.808
_refine_diff_density_rms 0.080
_refine_ls_extinction_method none
_refine_ls_goodness_of_fit_ref 1.129
_refine_ls_hydrogen_treatment constr
_refine_ls_matrix_type full
_refine_ls_number_parameters 635
_refine_ls_number_reflns 11000
_refine_ls_number_restraints 29
_refine_ls_restrained_S_all 1.136
_refine_ls_R_factor_all 0.0426
_refine_ls_R_factor_gt 0.0391
_refine_ls_shift/su_max 0.002
_refine_ls_shift/su_mean 0.000
_refine_ls_structure_factor_coef Fsqd
_refine_ls_weighting_details 'calc w=1/[\s^2^(Fo^2^)+(0.0506P)^2^+2.8796P] where P=(Fo^2^+2Fc^2^)/3'
_refine_ls_weighting_scheme calc
_refine_ls_wR_factor_gt 0.1009
_refine_ls_wR_factor_ref 0.1036
_reflns_number_gt 10350
_reflns_number_total 11000
_reflns_threshold_expression >2sigma(I)
_cod_data_source_file om200283j_si_002.cif
_cod_data_source_block complex2
_cod_database_code 4064703

loop_
_symmetry_equiv_pos_as_xyz
'x, y, z'
'-x, -y, -z'

loop_
_atom_site_label
_atom_site_type_symbol
_atom_site_fract_x
_atom_site_fract_y
_atom_site_fract_z
_atom_site_U_iso_or_equiv
_atom_site_adp_type
_atom_site_occupancy
_atom_site_symmetry_multiplicity
_atom_site_calc_flag
_atom_site_refinement_flags
Nd1 Nd 0.916259(12) 0.960146(11) 0.629897(10) 0.02535(7) Uani 1 1 d .
K1 K 0.77136(10) 0.77905(11) 0.89188(7) 0.0921(5) Uani 1 1 d .
O1 O 0.90894(16) 1.01897(14) 0.47912(14) 0.0272(5) Uani 1 1 d .
O2 O 0.89034(18) 1.06900(15) 0.70440(15) 0.0338(5) Uani 1 1 d .
O3 O 0.76657(18) 0.89761(16) 0.71680(16) 0.0352(5) Uani 1 1 d .
O4 O 0.99693(18) 0.82849(15) 0.68664(15) 0.0334(5) Uani 1 1 d .
O5 O 0.8022(7) 0.7651(6) 1.0549(6) 0.064(2) Uiso 0.50 1 d P
O5' O 0.7781(7) 0.7424(6) 1.0580(6) 0.078(3) Uiso 0.50 1 d PD
C1 C 0.8143(2) 1.0728(2) 0.4909(2) 0.0257(6) Uani 1 1 d .
C2 C 0.7323(3) 1.0518(2) 0.4683(2) 0.0299(7) Uani 1 1 d .
C3 C 0.6389(3) 1.1111(2) 0.4840(2) 0.0370(8) Uani 1 1 d .
H3 H 0.5847 1.0989 0.4680 0.044 Uiso 1 1 calc R
C4 C 0.6205(3) 1.1870(3) 0.5218(3) 0.0404(9) Uani 1 1 d .
C5 C 0.7013(3) 1.2063(2) 0.5422(2) 0.0364(8) Uani 1 1 d .
H5 H 0.6904 1.2576 0.5678 0.044 Uiso 1 1 calc R
C6 C 0.7983(2) 1.1519(2) 0.5261(2) 0.0283(7) Uani 1 1 d .
C7 C 0.8634(3) 1.1567(2) 0.7080(2) 0.0329(7) Uani 1 1 d .
C8 C 0.8398(3) 1.1890(3) 0.7907(3) 0.0413(9) Uani 1 1 d .
C9 C 0.8097(4) 1.2816(3) 0.7877(3) 0.0564(11) Uani 1 1 d .
H9 H 0.7932 1.3038 0.8419 0.068 Uiso 1 1 calc R
C10 C 0.8029(4) 1.3424(3) 0.7093(3) 0.0586(12) Uani 1 1 d .
C11 C 0.8308(3) 1.3098(3) 0.6290(3) 0.0485(10) Uani 1 1 d .
H11 H 0.8304 1.3503 0.5742 0.058 Uiso 1 1 calc R
C12 C 0.8593(3) 1.2184(2) 0.6277(2) 0.0352(8) Uani 1 1 d .
C13 C 0.8877(3) 1.1848(2) 0.5390(2) 0.0304(7) Uani 1 1 d .
H13A H 0.9461 1.1353 0.5361 0.037 Uiso 1 1 calc R
H13B H 0.9132 1.2336 0.4873 0.037 Uiso 1 1 calc R
C14 C 0.7423(3) 0.9691(2) 0.4260(2) 0.0355(8) Uani 1 1 d D
C15 C 0.7344(16) 0.9993(7) 0.3323(8) 0.097(5) Uani 0.50 1 d PD
C15' C 0.6437(9) 0.9734(11) 0.3983(12) 0.098(5) Uani 0.50 1 d PD
C16 C 0.6508(9) 0.9128(7) 0.4926(10) 0.082(4) Uani 0.50 1 d PD
C16' C 0.7556(17) 0.8857(6) 0.4916(8) 0.104(6) Uani 0.50 1 d PD
C17 C 0.8402(8) 0.8956(6) 0.4238(9) 0.062(3) Uani 0.50 1 d PD
C17' C 0.8354(8) 0.9734(8) 0.3348(7) 0.074(4) Uani 0.50 1 d PD
C18 C 0.5154(3) 1.2468(3) 0.5398(4) 0.0659(13) Uani 1 1 d .
H18A H 0.4845 1.2455 0.4945 0.099 Uiso 1 1 calc R
H18B H 0.5256 1.3081 0.5355 0.099 Uiso 1 1 calc R
H18C H 0.4686 1.2252 0.6010 0.099 Uiso 1 1 calc R
C19 C 0.8494(4) 1.1250(3) 0.8781(3) 0.0537(11) Uani 1 1 d .
C20 C 0.8163(5) 1.1743(4) 0.9600(3) 0.0793(16) Uani 1 1 d .
H20A H 0.8600 1.2213 0.9441 0.119 Uiso 1 1 calc R
H20B H 0.8252 1.1316 1.0135 0.119 Uiso 1 1 calc R
H20C H 0.7429 1.2008 0.9738 0.119 Uiso 1 1 calc R
C21 C 0.9646(4) 1.0818(4) 0.8614(4) 0.0723(14) Uani 1 1 d .
H21A H 0.9879 1.0499 0.8105 0.108 Uiso 1 1 calc R
H21B H 0.9701 1.0399 0.9165 0.108 Uiso 1 1 calc R
H21C H 1.0085 1.1284 0.8467 0.108 Uiso 1 1 calc R
C22 C 0.7790(5) 1.0520(4) 0.9070(3) 0.0751(16) Uani 1 1 d .
H22A H 0.7063 1.0796 0.9180 0.113 Uiso 1 1 calc R
H22B H 0.7856 1.0126 0.9631 0.113 Uiso 1 1 calc R
H22C H 0.8004 1.0172 0.8586 0.113 Uiso 1 1 calc R
C23 C 0.7678(6) 1.4421(3) 0.7104(5) 0.097(2) Uani 1 1 d .
H23A H 0.8108 1.4767 0.6544 0.145 Uiso 1 1 calc R
H23B H 0.7758 1.4564 0.7633 0.145 Uiso 1 1 calc R
H23C H 0.6944 1.4570 0.7144 0.145 Uiso 1 1 calc R
C24 C 0.6991(3) 0.8438(2) 0.7227(2) 0.0311(7) Uani 1 1 d .
C25 C 0.5878(3) 0.8657(2) 0.7627(2) 0.0365(8) Uani 1 1 d .
C26 C 0.5252(3) 0.8059(3) 0.7618(3) 0.0482(10) Uani 1 1 d .
H26 H 0.4515 0.8202 0.7864 0.058 Uiso 1 1 calc R
C27 C 0.5653(3) 0.7270(3) 0.7268(3) 0.0509(10) Uani 1 1 d .
C28 C 0.6731(3) 0.7063(3) 0.6908(3) 0.0442(9) Uani 1 1 d .
H28 H 0.7019 0.6529 0.6673 0.053 Uiso 1 1 calc R
C29 C 0.7405(3) 0.7630(2) 0.6884(2) 0.0331(7) Uani 1 1 d .
C30 C 0.9792(3) 0.7467(2) 0.7355(2) 0.0292(7) Uani 1 1 d .
C31 C 1.0280(3) 0.7045(2) 0.8037(2) 0.0332(7) Uani 1 1 d .
C32 C 1.0008(3) 0.6216(2) 0.8561(3) 0.0428(9) Uani 1 1 d .
H32 H 1.0271 0.5962 0.9084 0.051 Uiso 1 1 calc R
C33 C 0.9296(3) 0.5771(3) 0.8459(3) 0.0480(10) Uani 1 1 d .
C34 C 0.8857(3) 0.6176(2) 0.7780(3) 0.0401(8) Uani 1 1 d .
H34 H 0.8418 0.5838 0.7643 0.048 Uiso 1 1 calc R
C35 C 0.9100(3) 0.7006(2) 0.7224(2) 0.0314(7) Uani 1 1 d .
C36 C 0.8587(3) 0.7375(2) 0.6495(2) 0.0326(7) Uani 1 1 d .
H36A H 0.8739 0.6922 0.6112 0.039 Uiso 1 1 calc R
H36B H 0.8902 0.7908 0.6097 0.039 Uiso 1 1 calc R
C37 C 0.5384(3) 0.9513(3) 0.8022(3) 0.0454(9) Uani 1 1 d .
C38 C 0.5622(4) 1.0345(3) 0.7264(3) 0.0682(14) Uani 1 1 d .
H38A H 0.6379 1.0349 0.7000 0.102 Uiso 1 1 calc R
H38B H 0.5289 1.0884 0.7524 0.102 Uiso 1 1 calc R
H38C H 0.5349 1.0330 0.6788 0.102 Uiso 1 1 calc R
C39 C 0.5801(4) 0.9533(4) 0.8782(3) 0.0652(13) Uani 1 1 d .
H39A H 0.5634 0.9009 0.9265 0.098 Uiso 1 1 calc R
H39B H 0.5474 1.0076 0.9035 0.098 Uiso 1 1 calc R
H39C H 0.6560 0.9526 0.8527 0.098 Uiso 1 1 calc R
C40 C 0.4183(3) 0.9574(4) 0.8465(3) 0.0661(13) Uani 1 1 d .
H40A H 0.3876 0.9591 0.8002 0.099 Uiso 1 1 calc R
H40B H 0.3907 1.0117 0.8726 0.099 Uiso 1 1 calc R
H40C H 0.4005 0.9052 0.8949 0.099 Uiso 1 1 calc R
C41 C 0.4919(4) 0.6647(4) 0.7295(5) 0.0829(17) Uani 1 1 d .
H41A H 0.4426 0.6983 0.6986 0.124 Uiso 1 1 calc R
H41B H 0.4532 0.6410 0.7930 0.124 Uiso 1 1 calc R
H41C H 0.5332 0.6154 0.6984 0.124 Uiso 1 1 calc R
C42 C 1.1090(3) 0.7491(2) 0.8170(2) 0.0394(8) Uani 1 1 d .
C43 C 1.1567(4) 0.6901(3) 0.8885(3) 0.0529(11) Uani 1 1 d .
H43A H 1.1015 0.6803 0.9480 0.079 Uiso 1 1 calc R
H43B H 1.2093 0.7199 0.8929 0.079 Uiso 1 1 calc R
H43C H 1.1896 0.6325 0.8700 0.079 Uiso 1 1 calc R
C44 C 1.0553(4) 0.8372(3) 0.8513(3) 0.0530(10) Uani 1 1 d .
H44A H 1.0252 0.8770 0.8070 0.080 Uiso 1 1 calc R
H44B H 1.1069 0.8659 0.8587 0.080 Uiso 1 1 calc R
H44C H 0.9998 0.8245 0.9101 0.080 Uiso 1 1 calc R
C45 C 1.2003(3) 0.7656(3) 0.7265(3) 0.0495(10) Uani 1 1 d .
H45A H 1.2345 0.7086 0.7074 0.074 Uiso 1 1 calc R
H45B H 1.2509 0.7945 0.7352 0.074 Uiso 1 1 calc R
H45C H 1.1736 0.8043 0.6795 0.074 Uiso 1 1 calc R
C46 C 0.9045(5) 0.4860(3) 0.9044(4) 0.0797(17) Uani 1 1 d .
H46A H 0.8848 0.4889 0.9689 0.120 Uiso 1 1 calc R
H46B H 0.9661 0.4412 0.8877 0.120 Uiso 1 1 calc R
H46C H 0.8464 0.4695 0.8939 0.120 Uiso 1 1 calc R
C47 C 0.7340(15) 0.8119(12) 1.1140(13) 0.122(5) Uiso 0.50 1 d P
C47' C 0.8042(14) 0.8166(11) 1.1158(12) 0.110(5) Uiso 0.50 1 d P
C48 C 0.7513(18) 0.7719(16) 1.2031(18) 0.147(10) Uiso 0.50 1 d PD
C48' C 0.793(2) 0.7553(17) 1.2083(16) 0.130(7) Uiso 0.50 1 d P
C49 C 0.8517(14) 0.7003(13) 1.1796(13) 0.126(6) Uiso 0.50 1 d PD
C49' C 0.7842(15) 0.6629(12) 1.1973(13) 0.128(6) Uiso 0.50 1 d P
C50 C 0.8471(13) 0.6791(11) 1.0910(11) 0.094(4) Uiso 0.50 1 d P
C50' C 0.8070(13) 0.6566(9) 1.1012(11) 0.097(5) Uiso 0.50 1 d PD
C51 C 0.5093(9) 0.6568(8) 1.1451(8) 0.159(4) Uiso 1 1 d D
C52 C 0.5781(10) 0.5769(9) 1.1307(9) 0.185(5) Uiso 1 1 d D
H52 H 0.6019 0.5410 1.1782 0.222 Uiso 1 1 calc R
C53 C 0.6113(12) 0.5505(11) 1.0451(11) 0.237(6) Uiso 1 1 d D
H53 H 0.6478 0.4926 1.0374 0.284 Uiso 1 1 calc R
C54 C 0.5897(10) 0.6106(9) 0.9722(10) 0.194(5) Uiso 1 1 d D
H54 H 0.6141 0.5974 0.9126 0.233 Uiso 1 1 calc R
C55 C 0.5346(10) 0.6850(9) 0.9909(9) 0.187(5) Uiso 1 1 d D
H55 H 0.5205 0.7254 0.9406 0.224 Uiso 1 1 calc R
C56 C 0.4922(10) 0.7163(9) 1.0731(9) 0.183(4) Uiso 1 1 d D
H56 H 0.4546 0.7743 1.0781 0.220 Uiso 1 1 calc R
C57 C 0.4780(16) 0.6858(14) 1.2368(13) 0.342(11) Uiso 1 1 d D
H57A H 0.5255 0.7259 1.2326 0.513 Uiso 1 1 calc R
H57B H 0.4822 0.6331 1.2841 0.513 Uiso 1 1 calc R
H57C H 0.4063 0.7169 1.2524 0.513 Uiso 1 1 calc R
C58 C 0.8375(8) 0.5670(7) 0.4261(7) 0.085(3) Uiso 0.60 1 d PD
C58' C 0.7575(13) 0.5047(12) 0.4196(13) 0.102(5) Uiso 0.40 1 d PD
C59 C 0.8884(12) 0.4959(9) 0.3823(9) 0.086(4) Uiso 0.60 1 d PD
C59' C 0.7210(14) 0.5823(12) 0.4559(14) 0.073(6) Uiso 0.40 1 d PD
C60 C 0.8221(10) 0.4390(8) 0.3805(8) 0.097(3) Uiso 0.60 1 d PD
C60' C 0.7956(15) 0.6327(13) 0.4587(13) 0.109(6) Uiso 0.40 1 d PD
C61 C 0.7125(13) 0.4514(10) 0.4165(11) 0.111(5) Uiso 0.60 1 d PD
C61' C 0.908(2) 0.607(3) 0.421(3) 0.159(17) Uiso 0.40 1 d PD
C62 C 0.6700(12) 0.5282(10) 0.4658(10) 0.127(5) Uiso 0.60 1 d PD
C62' C 0.9361(18) 0.5319(17) 0.3774(17) 0.133(8) Uiso 0.40 1 d PD
C63 C 0.7328(11) 0.5902(11) 0.4702(12) 0.097(6) Uiso 0.60 1 d PD
C63' C 0.8609(13) 0.4783(12) 0.3844(11) 0.066(5) Uiso 0.40 1 d PD
C64 C 0.9024(14) 0.6319(16) 0.4240(18) 0.134(9) Uiso 0.60 1 d PD
C64' C 0.672(3) 0.457(3) 0.422(3) 0.21(2) Uiso 0.40 1 d PD

loop_
_atom_site_aniso_label
_atom_site_aniso_U_11
_atom_site_aniso_U_22
_atom_site_aniso_U_33
_atom_site_aniso_U_23
_atom_site_aniso_U_13
_atom_site_aniso_U_12
Nd1 0.02580(11) 0.02558(11) 0.02058(11) -0.00191(7) -0.00484(7) -0.00332(7)
K1 0.0703(7) 0.1418(12) 0.0369(5) -0.0157(6) -0.0141(5) 0.0325(8)
O1 0.0226(11) 0.0300(12) 0.0271(11) -0.0029(9) -0.0082(9) -0.0027(9)
O2 0.0383(13) 0.0319(13) 0.0317(12) -0.0101(10) -0.0104(10) -0.0032(10)
O3 0.0278(12) 0.0371(13) 0.0375(13) -0.0088(10) -0.0034(10) -0.0091(10)
O4 0.0346(13) 0.0304(12) 0.0319(12) 0.0064(10) -0.0139(10) -0.0069(10)
C1 0.0233(15) 0.0310(17) 0.0204(15) 0.0010(12) -0.0075(12) -0.0050(13)
C2 0.0274(17) 0.0352(18) 0.0273(17) 0.0002(14) -0.0093(13) -0.0111(14)
C3 0.0248(17) 0.047(2) 0.039(2) -0.0013(16) -0.0139(15) -0.0062(15)
C4 0.0252(17) 0.044(2) 0.046(2) -0.0046(17) -0.0100(15) 0.0004(15)
C5 0.0313(18) 0.0323(18) 0.041(2) -0.0088(15) -0.0081(15) -0.0011(15)
C6 0.0253(16) 0.0321(17) 0.0254(16) -0.0032(13) -0.0074(13) -0.0042(13)
C7 0.0274(17) 0.0373(19) 0.0370(19) -0.0146(15) -0.0072(14) -0.0082(14)
C8 0.042(2) 0.048(2) 0.039(2) -0.0200(17) -0.0104(16) -0.0100(17)
C9 0.065(3) 0.055(3) 0.059(3) -0.035(2) -0.018(2) -0.007(2)
C10 0.075(3) 0.039(2) 0.073(3) -0.027(2) -0.029(3) -0.004(2)
C11 0.058(3) 0.034(2) 0.059(3) -0.0109(18) -0.024(2) -0.0084(18)
C12 0.0340(18) 0.0354(19) 0.041(2) -0.0114(15) -0.0129(15) -0.0087(15)
C13 0.0291(17) 0.0294(17) 0.0313(17) -0.0039(14) -0.0079(14) -0.0073(14)
C14 0.0313(18) 0.043(2) 0.0383(19) -0.0067(16) -0.0148(15) -0.0119(15)
C15 0.201(17) 0.057(6) 0.067(7) -0.010(5) -0.089(10) -0.011(9)
C15' 0.052(6) 0.136(12) 0.157(13) -0.108(11) -0.052(8) 0.011(7)
C16 0.057(6) 0.054(6) 0.124(11) -0.031(7) 0.002(7) -0.031(5)
C16' 0.25(2) 0.037(5) 0.051(6) 0.009(5) -0.075(10) -0.040(9)
C17 0.058(6) 0.050(5) 0.104(9) -0.039(6) -0.051(6) 0.011(4)
C17' 0.061(6) 0.097(8) 0.064(6) -0.060(6) 0.026(5) -0.045(6)
C18 0.035(2) 0.063(3) 0.097(4) -0.022(3) -0.026(2) 0.014(2)
C19 0.065(3) 0.067(3) 0.039(2) -0.021(2) -0.017(2) -0.017(2)
C20 0.108(4) 0.098(4) 0.044(3) -0.033(3) -0.023(3) -0.021(3)
C21 0.081(4) 0.087(4) 0.065(3) -0.020(3) -0.044(3) -0.003(3)
C22 0.104(4) 0.088(4) 0.033(2) -0.010(2) -0.005(2) -0.046(3)
C23 0.144(6) 0.044(3) 0.115(5) -0.041(3) -0.051(4) 0.003(3)
C24 0.0276(17) 0.0353(18) 0.0272(17) 0.0021(14) -0.0082(13) -0.0087(14)
C25 0.0296(18) 0.042(2) 0.0311(18) 0.0018(15) -0.0067(14) -0.0075(15)
C26 0.0273(19) 0.057(3) 0.055(3) -0.002(2) -0.0112(17) -0.0097(18)
C27 0.043(2) 0.051(2) 0.066(3) -0.006(2) -0.022(2) -0.0182(19)
C28 0.047(2) 0.038(2) 0.051(2) -0.0035(17) -0.0222(19) -0.0080(17)
C29 0.0340(18) 0.0339(18) 0.0320(18) 0.0012(14) -0.0152(15) -0.0069(15)
C30 0.0297(17) 0.0263(16) 0.0256(16) -0.0019(13) -0.0069(13) 0.0008(13)
C31 0.0356(18) 0.0318(18) 0.0290(17) 0.0001(14) -0.0116(14) -0.0032(15)
C32 0.052(2) 0.038(2) 0.037(2) 0.0098(16) -0.0228(17) -0.0072(17)
C33 0.054(2) 0.035(2) 0.051(2) 0.0124(17) -0.0230(19) -0.0119(18)
C34 0.043(2) 0.0302(18) 0.048(2) -0.0011(16) -0.0187(17) -0.0082(16)
C35 0.0305(17) 0.0287(17) 0.0305(17) -0.0036(14) -0.0092(14) 0.0009(14)
C36 0.0347(18) 0.0298(17) 0.0333(18) -0.0053(14) -0.0135(15) -0.0014(14)
C37 0.0309(19) 0.058(2) 0.035(2) -0.0087(18) 0.0008(15) -0.0025(17)
C38 0.057(3) 0.047(3) 0.067(3) -0.006(2) 0.008(2) 0.004(2)
C39 0.050(3) 0.087(4) 0.059(3) -0.036(3) -0.007(2) -0.005(2)
C40 0.034(2) 0.087(4) 0.061(3) -0.021(3) 0.003(2) 0.001(2)
C41 0.058(3) 0.082(4) 0.124(5) -0.022(3) -0.034(3) -0.029(3)
C42 0.046(2) 0.040(2) 0.0342(19) 0.0038(15) -0.0212(16) -0.0079(17)
C43 0.065(3) 0.051(2) 0.050(2) 0.0086(19) -0.037(2) -0.014(2)
C44 0.067(3) 0.051(2) 0.050(2) -0.0069(19) -0.029(2) -0.010(2)
C45 0.035(2) 0.058(3) 0.053(2) 0.004(2) -0.0195(18) -0.0111(19)
C46 0.096(4) 0.052(3) 0.095(4) 0.040(3) -0.057(3) -0.034(3)

loop_
_atom_type_symbol
_atom_type_description
_atom_type_scat_dispersion_real
_atom_type_scat_dispersion_imag
_atom_type_scat_source
C C 0.0033 0.0016 'International Tables Vol C Tables 4.2.6.8 and 6.1.1.4'
H H 0.0000 0.0000 'International Tables Vol C Tables 4.2.6.8 and 6.1.1.4'
O O 0.0106 0.0060 'International Tables Vol C Tables 4.2.6.8 and 6.1.1.4'
Nd Nd -0.1943 3.0179 'International Tables Vol C Tables 4.2.6.8 and 6.1.1.4'
K K 0.2009 0.2494 'International Tables Vol C Tables 4.2.6.8 and 6.1.1.4'

loop_
_geom_angle_atom_site_label_1
_geom_angle_atom_site_label_2
_geom_angle_atom_site_label_3
_geom_angle
_geom_angle_site_symmetry_1
_geom_angle_site_symmetry_3
O2 Nd1 O4 114.58(9) . .
O2 Nd1 O3 98.42(8) . .
O4 Nd1 O3 83.68(8) . .
O2 Nd1 O1 110.78(8) . .
O4 Nd1 O1 130.59(8) . .
O3 Nd1 O1 108.28(8) . .
O2 Nd1 O1 99.33(8) . 2_776
O4 Nd1 O1 84.60(8) . 2_776
O3 Nd1 O1 161.61(8) . 2_776
O1 Nd1 O1 69.56(8) . 2_776
O2 Nd1 C1 94.91(9) . .
O4 Nd1 C1 150.50(9) . .
O3 Nd1 C1 91.87(8) . .
O1 Nd1 C1 25.58(8) . .
O1 Nd1 C1 91.39(7) 2_776 .
O2 Nd1 Nd1 108.27(6) . 2_776
O4 Nd1 Nd1 109.54(6) . 2_776
O3 Nd1 Nd1 140.55(6) . 2_776
O1 Nd1 Nd1 35.15(5) . 2_776
O1 Nd1 Nd1 34.41(5) 2_776 2_776
C1 Nd1 Nd1 58.06(6) . 2_776
O2 Nd1 K1 90.52(6) . .
O4 Nd1 K1 54.60(6) . .
O3 Nd1 K1 36.84(6) . .
O1 Nd1 K1 143.28(5) . .
O1 Nd1 K1 138.03(5) 2_776 .
C1 Nd1 K1 128.52(6) . .
Nd1 Nd1 K1 160.09(2) 2_776 .
O5' K1 O5 10.7(3) . .
O5' K1 O3 155.1(2) . .
O5 K1 O3 145.8(2) . .
O5' K1 C35 130.9(2) . .
O5 K1 C35 130.20(19) . .
O3 K1 C35 65.99(8) . .
O5' K1 C30 117.3(2) . .
O5 K1 C30 112.02(19) . .
O3 K1 C30 68.67(8) . .
C35 K1 C30 26.70(9) . .
O5' K1 C24 163.9(2) . .
O5 K1 C24 164.09(19) . .
O3 K1 C24 25.62(8) . .
C35 K1 C24 64.32(9) . .
C30 K1 C24 78.70(9) . .
O5' K1 C34 113.7(2) . .
O5 K1 C34 117.51(19) . .
O3 K1 C34 87.97(8) . .
C35 K1 C34 25.49(9) . .
C30 K1 C34 45.36(9) . .
C24 K1 C34 78.40(10) . .
O5' K1 C31 92.1(2) . .
O5 K1 C31 87.73(18) . .
O3 K1 C31 92.86(8) . .
C35 K1 C31 44.75(9) . .
C30 K1 C31 25.42(8) . .
C24 K1 C31 103.99(9) . .
C34 K1 C31 50.38(9) . .
O5' K1 C33 90.8(2) . .
O5 K1 C33 94.07(19) . .
O3 K1 C33 109.06(9) . .
C35 K1 C33 43.16(9) . .
C30 K1 C33 50.97(9) . .
C24 K1 C33 101.84(10) . .
C34 K1 C33 23.44(9) . .
C31 K1 C33 42.08(9) . .
O5' K1 C29 162.6(2) . .
O5 K1 C29 171.74(19) . .
O3 K1 C29 41.99(7) . .
C35 K1 C29 44.92(9) . .
C30 K1 C29 65.93(9) . .
C24 K1 C29 23.68(9) . .
C34 K1 C29 55.00(9) . .
C31 K1 C29 88.93(9) . .
C33 K1 C29 78.43(9) . .
O5' K1 C32 81.8(2) . .
O5 K1 C32 81.35(18) . .
O3 K1 C32 110.63(8) . .
C35 K1 C32 49.28(9) . .
C30 K1 C32 42.58(8) . .
C24 K1 C32 113.58(9) . .
C34 K1 C32 40.92(9) . .
C31 K1 C32 23.25(8) . .
C33 K1 C32 22.95(9) . .
C29 K1 C32 92.65(9) . .
O5' K1 C55 85.4(3) . .
O5 K1 C55 95.3(3) . .
O3 K1 C55 107.1(2) . .
C35 K1 C55 109.6(2) . .
C30 K1 C55 135.7(2) . .
C24 K1 C55 83.6(2) . .
C34 K1 C55 91.5(2) . .
C31 K1 C55 136.7(2) . .
C33 K1 C55 94.7(2) . .
C29 K1 C55 82.0(2) . .
C32 K1 C55 114.7(2) . .
C1 O1 Nd1 105.56(17) . .
C1 O1 Nd1 131.56(18) . 2_776
Nd1 O1 Nd1 110.44(8) . 2_776
C7 O2 Nd1 148.6(2) . .
C24 O3 Nd1 147.0(2) . .
C24 O3 K1 82.68(18) . .
Nd1 O3 K1 115.55(9) . .
C30 O4 Nd1 142.5(2) . .
C47' O5 C50 100.5(11) . .
C47' O5 K1 142.8(8) . .
C50 O5 K1 115.9(8) . .
C50' O5' C47 117.3(12) . .
C50' O5' K1 123.5(9) . .
C47 O5' K1 118.5(9) . .
O1 C1 C6 118.3(3) . .
O1 C1 C2 122.0(3) . .
C6 C1 C2 119.6(3) . .
O1 C1 Nd1 48.86(13) . .
C6 C1 Nd1 92.76(19) . .
C2 C1 Nd1 127.4(2) . .
C3 C2 C1 117.0(3) . .
C3 C2 C14 118.8(3) . .
C1 C2 C14 124.1(3) . .
C4 C3 C2 124.0(3) . .
C4 C3 H3 118.0 . .
C2 C3 H3 118.0 . .
C5 C4 C3 117.8(3) . .
C5 C4 C18 121.1(4) . .
C3 C4 C18 121.1(4) . .
C4 C5 C6 121.8(3) . .
C4 C5 H5 119.1 . .
C6 C5 H5 119.1 . .
C5 C6 C1 119.6(3) . .
C5 C6 C13 118.2(3) . .
C1 C6 C13 121.9(3) . .
O2 C7 C12 118.9(3) . .
O2 C7 C8 121.7(3) . .
C12 C7 C8 119.5(3) . .
C9 C8 C7 117.1(4) . .
C9 C8 C19 121.7(3) . .
C7 C8 C19 121.2(3) . .
C10 C9 C8 123.7(4) . .
C10 C9 H9 118.1 . .
C8 C9 H9 118.1 . .
C11 C10 C9 117.9(4) . .
C11 C10 C23 120.6(5) . .
C9 C10 C23 121.5(4) . .
C10 C11 C12 121.2(4) . .
C10 C11 H11 119.4 . .
C12 C11 H11 119.4 . .
C11 C12 C7 120.5(3) . .
C11 C12 C13 119.9(3) . .
C7 C12 C13 119.7(3) . .
C12 C13 C6 115.3(3) . .
C12 C13 H13A 108.4 . .
C6 C13 H13A 108.4 . .
C12 C13 H13B 108.4 . .
C6 C13 H13B 108.4 . .
H13A C13 H13B 107.5 . .
C16' C14 C15 140.1(6) . .
C16' C14 C17' 111.8(10) . .
C15 C14 C17' 54.1(8) . .
C16' C14 C2 110.0(5) . .
C15 C14 C2 109.9(5) . .
C17' C14 C2 108.9(4) . .
C16' C14 C17 49.4(8) . .
C15 C14 C17 110.0(8) . .
C17' C14 C17 63.4(7) . .
C2 C14 C17 117.6(4) . .
C16' C14 C15' 110.7(10) . .
C15 C14 C15' 53.1(8) . .
C17' C14 C15' 104.7(8) . .
C2 C14 C15' 110.5(5) . .
C17 C14 C15' 131.7(6) . .
C16' C14 C16 54.9(8) . .
C15 C14 C16 111.3(9) . .
C17' C14 C16 143.7(6) . .
C2 C14 C16 107.4(5) . .
C17 C14 C16 100.2(7) . .
C15' C14 C16 60.6(8) . .
C4 C18 H18A 109.5 . .
C4 C18 H18B 109.5 . .
H18A C18 H18B 109.5 . .
C4 C18 H18C 109.5 . .
H18A C18 H18C 109.5 . .
H18B C18 H18C 109.5 . .
C22 C19 C8 110.8(4) . .
C22 C19 C21 109.8(4) . .
C8 C19 C21 109.6(4) . .
C22 C19 C20 107.2(4) . .
C8 C19 C20 112.1(4) . .
C21 C19 C20 107.2(4) . .
C19 C20 H20A 109.5 . .
C19 C20 H20B 109.5 . .
H20A C20 H20B 109.5 . .
C19 C20 H20C 109.5 . .
H20A C20 H20C 109.5 . .
H20B C20 H20C 109.5 . .
C19 C21 H21A 109.5 . .
C19 C21 H21B 109.5 . .
H21A C21 H21B 109.5 . .
C19 C21 H21C 109.5 . .
H21A C21 H21C 109.5 . .
H21B C21 H21C 109.5 . .
C19 C22 H22A 109.5 . .
C19 C22 H22B 109.5 . .
H22A C22 H22B 109.5 . .
C19 C22 H22C 109.5 . .
H22A C22 H22C 109.5 . .
H22B C22 H22C 109.5 . .
C10 C23 H23A 109.5 . .
C10 C23 H23B 109.5 . .
H23A C23 H23B 109.5 . .
C10 C23 H23C 109.5 . .
H23A C23 H23C 109.5 . .
H23B C23 H23C 109.5 . .
O3 C24 C29 118.5(3) . .
O3 C24 C25 122.1(3) . .
C29 C24 C25 119.5(3) . .
O3 C24 K1 71.71(17) . .
C29 C24 K1 95.0(2) . .
C25 C24 K1 103.0(2) . .
C26 C25 C24 116.8(3) . .
C26 C25 C37 121.2(3) . .
C24 C25 C37 121.9(3) . .
C27 C26 C25 124.0(4) . .
C27 C26 H26 118.0 . .
C25 C26 H26 118.0 . .
C28 C27 C26 117.9(4) . .
C28 C27 C41 121.2(4) . .
C26 C27 C41 120.9(4) . .
C27 C28 C29 121.4(4) . .
C27 C28 H28 119.3 . .
C29 C28 H28 119.3 . .
C28 C29 C24 120.3(3) . .
C28 C29 C36 120.0(3) . .
C24 C29 C36 119.7(3) . .
C28 C29 K1 120.0(2) . .
C24 C29 K1 61.35(18) . .
C36 C29 K1 88.35(18) . .
O4 C30 C35 120.3(3) . .
O4 C30 C31 121.1(3) . .
C35 C30 C31 118.6(3) . .
O4 C30 K1 104.50(19) . .
C35 C30 K1 75.61(19) . .
C31 C30 K1 88.4(2) . .
C32 C31 C30 117.9(3) . .
C32 C31 C42 121.2(3) . .
C30 C31 C42 120.9(3) . .
C32 C31 K1 85.0(2) . .
C30 C31 K1 66.21(18) . .
C42 C31 K1 119.2(2) . .
C33 C32 C31 123.8(3) . .
C33 C32 K1 77.2(2) . .
C31 C32 K1 71.7(2) . .
C33 C32 H32 117.9 . .
C31 C32 H32 117.9 . .
K1 C32 H32 117.9 . .
C34 C33 C32 117.5(3) . .
C34 C33 C46 121.3(4) . .
C32 C33 C46 121.2(4) . .
C34 C33 K1 68.4(2) . .
C32 C33 K1 79.8(2) . .
C46 C33 K1 123.8(3) . .
C33 C34 C35 121.8(3) . .
C33 C34 K1 88.1(3) . .
C35 C34 K1 69.3(2) . .
C33 C34 H34 118.9 . .
C35 C34 H34 118.9 . .
K1 C34 H34 118.9 . .
C34 C35 C30 120.3(3) . .
C34 C35 C36 117.2(3) . .
C30 C35 C36 122.5(3) . .
C34 C35 K1 85.2(2) . .
C30 C35 K1 77.69(19) . .
C36 C35 K1 107.3(2) . .
C35 C36 C29 113.5(3) . .
C35 C36 H36A 108.9 . .
C29 C36 H36A 108.9 . .
C35 C36 H36B 108.9 . .
C29 C36 H36B 108.9 . .
H36A C36 H36B 107.7 . .
C25 C37 C38 110.5(3) . .
C25 C37 C39 110.1(3) . .
C38 C37 C39 110.0(4) . .
C25 C37 C40 112.4(4) . .
C38 C37 C40 107.4(4) . .
C39 C37 C40 106.3(3) . .
C37 C38 H38A 109.5 . .
C37 C38 H38B 109.5 . .
H38A C38 H38B 109.5 . .
C37 C38 H38C 109.5 . .
H38A C38 H38C 109.5 . .
H38B C38 H38C 109.5 . .
C37 C39 H39A 109.5 . .
C37 C39 H39B 109.5 . .
H39A C39 H39B 109.5 . .
C37 C39 H39C 109.5 . .
H39A C39 H39C 109.5 . .
H39B C39 H39C 109.5 . .
C37 C40 H40A 109.5 . .
C37 C40 H40B 109.5 . .
H40A C40 H40B 109.5 . .
C37 C40 H40C 109.5 . .
H40A C40 H40C 109.5 . .
H40B C40 H40C 109.5 . .
C27 C41 H41A 109.5 . .
C27 C41 H41B 109.5 . .
H41A C41 H41B 109.5 . .
C27 C41 H41C 109.5 . .
H41A C41 H41C 109.5 . .
H41B C41 H41C 109.5 . .
C45 C42 C44 111.1(3) . .
C45 C42 C43 106.8(3) . .
C44 C42 C43 107.1(3) . .
C45 C42 C31 109.9(3) . .
C44 C42 C31 109.5(3) . .
C43 C42 C31 112.4(3) . .
C42 C43 H43A 109.5 . .
C42 C43 H43B 109.5 . .
H43A C43 H43B 109.5 . .
C42 C43 H43C 109.5 . .
H43A C43 H43C 109.5 . .
H43B C43 H43C 109.5 . .
C42 C44 H44A 109.5 . .
C42 C44 H44B 109.5 . .
H44A C44 H44B 109.5 . .
C42 C44 H44C 109.5 . .
H44A C44 H44C 109.5 . .
H44B C44 H44C 109.5 . .
C42 C45 H45A 109.5 . .
C42 C45 H45B 109.5 . .
H45A C45 H45B 109.5 . .
C42 C45 H45C 109.5 . .
H45A C45 H45C 109.5 . .
H45B C45 H45C 109.5 . .
C33 C46 H46A 109.5 . .
C33 C46 H46B 109.5 . .
H46A C46 H46B 109.5 . .
C33 C46 H46C 109.5 . .
H46A C46 H46C 109.5 . .
H46B C46 H46C 109.5 . .
O5' C47 C48 105.9(14) . .
O5 C47' C48' 108.0(14) . .
C47 C48 C49 105.2(17) . .
C47' C48' C49' 106.4(17) . .
C50 C49 C48 100.0(15) . .
C50' C49' C48' 113.0(16) . .
O5 C50 C49 99.4(12) . .
O5' C50' C49' 105.9(13) . .
C56 C51 C52 119.8(13) . .
C56 C51 C57 119.7(14) . .
C52 C51 C57 118.6(14) . .
C51 C52 C53 119.6(14) . .
C51 C52 H52 120.2 . .
C53 C52 H52 120.2 . .
C54 C53 C52 119.1(15) . .
C54 C53 H53 120.5 . .
C52 C53 H53 120.5 . .
C55 C54 C53 115.6(15) . .
C55 C54 H54 122.2 . .
C53 C54 H54 122.2 . .
C54 C55 C56 130.5(15) . .
C54 C55 K1 87.0(9) . .
C56 C55 K1 100.6(8) . .
C54 C55 H55 114.7 . .
C56 C55 H55 114.7 . .
K1 C55 H55 80.9 . .
C51 C56 C55 114.2(13) . .
C51 C56 H56 122.9 . .
C55 C56 H56 122.9 . .
C51 C57 H57A 109.5 . .
C51 C57 H57B 109.5 . .
H57A C57 H57B 109.5 . .
C51 C57 H57C 109.5 . .
H57A C57 H57C 109.5 . .
H57B C57 H57C 109.5 . .
C63 C58 C59 129.8(12) . .
C63 C58 C64 112.9(13) . .
C59 C58 C64 117.3(13) . .
C63' C58' C59' 120.4(17) . .
C63' C58' C64' 125(2) . .
C59' C58' C64' 114(2) . .
C58 C59 C60 115.2(12) . .
C58' C59' C60' 119.3(17) . .
C61 C60 C59 125.6(12) . .
C61' C60' C59' 122(2) . .
C60 C61 C62 112.6(14) . .
C62' C61' C60' 114(3) . .
C63 C62 C61 125.0(14) . .
C61' C62' C63' 122(2) . .
C58 C63 C62 111.6(13) . .
C58' C63' C62' 121.4(17) . .

loop_
_geom_bond_atom_site_label_1
_geom_bond_atom_site_label_2
_geom_bond_distance
_geom_bond_site_symmetry_2
Nd1 O2 2.188(2) .
Nd1 O4 2.248(2) .
Nd1 O3 2.277(2) .
Nd1 O1 2.378(2) .
Nd1 O1 2.423(2) 2_776
Nd1 C1 3.041(3) .
Nd1 Nd1 3.9428(4) 2_776
Nd1 K1 4.4326(14) .
K1 O5' 2.596(9) .
K1 O5 2.731(8) .
K1 O3 2.946(3) .
K1 C35 3.032(3) .
K1 C30 3.058(3) .
K1 C24 3.078(3) .
K1 C34 3.230(4) .
K1 C31 3.341(4) .
K1 C33 3.472(4) .
K1 C29 3.494(4) .
K1 C32 3.504(4) .
K1 C55 3.512(13) .
O1 C1 1.363(4) .
O1 Nd1 2.423(2) 2_776
O2 C7 1.338(4) .
O3 C24 1.342(4) .
O4 C30 1.330(4) .
O5 C47' 1.410(18) .
O5 C50 1.419(16) .
O5' C50' 1.383(13) .
O5' C47 1.45(2) .
C1 C6 1.412(5) .
C1 C2 1.426(4) .
C2 C3 1.387(5) .
C2 C14 1.547(5) .
C3 C4 1.384(5) .
C3 H3 0.9400 .
C4 C5 1.377(5) .
C4 C18 1.510(5) .
C5 C6 1.388(5) .
C5 H5 0.9400 .
C6 C13 1.527(4) .
C7 C12 1.404(5) .
C7 C8 1.423(5) .
C8 C9 1.397(6) .
C8 C19 1.525(6) .
C9 C10 1.384(7) .
C9 H9 0.9400 .
C10 C11 1.381(6) .
C10 C23 1.516(6) .
C11 C12 1.387(5) .
C11 H11 0.9400 .
C12 C13 1.510(5) .
C13 H13A 0.9800 .
C13 H13B 0.9800 .
C14 C16' 1.469(9) .
C14 C15 1.487(9) .
C14 C17' 1.536(8) .
C14 C17 1.561(8) .
C14 C15' 1.562(9) .
C14 C16 1.580(9) .
C18 H18A 0.9700 .
C18 H18B 0.9700 .
C18 H18C 0.9700 .
C19 C22 1.520(6) .
C19 C21 1.535(7) .
C19 C20 1.546(6) .
C20 H20A 0.9700 .
C20 H20B 0.9700 .
C20 H20C 0.9700 .
C21 H21A 0.9700 .
C21 H21B 0.9700 .
C21 H21C 0.9700 .
C22 H22A 0.9700 .
C22 H22B 0.9700 .
C22 H22C 0.9700 .
C23 H23A 0.9700 .
C23 H23B 0.9700 .
C23 H23C 0.9700 .
C24 C29 1.409(5) .
C24 C25 1.425(5) .
C25 C26 1.400(5) .
C25 C37 1.522(5) .
C26 C27 1.387(6) .
C26 H26 0.9400 .
C27 C28 1.375(6) .
C27 C41 1.524(6) .
C28 C29 1.393(5) .
C28 H28 0.9400 .
C29 C36 1.513(5) .
C30 C35 1.406(5) .
C30 C31 1.434(5) .
C31 C32 1.388(5) .
C31 C42 1.533(5) .
C32 C33 1.388(6) .
C32 H32 0.9900 .
C33 C34 1.382(5) .
C33 C46 1.515(5) .
C34 C35 1.395(5) .
C34 H34 0.9900 .
C35 C36 1.511(5) .
C36 H36A 0.9800 .
C36 H36B 0.9800 .
C37 C38 1.529(6) .
C37 C39 1.529(6) .
C37 C40 1.531(5) .
C38 H38A 0.9700 .
C38 H38B 0.9700 .
C38 H38C 0.9700 .
C39 H39A 0.9700 .
C39 H39B 0.9700 .
C39 H39C 0.9700 .
C40 H40A 0.9700 .
C40 H40B 0.9700 .
C40 H40C 0.9700 .
C41 H41A 0.9700 .
C41 H41B 0.9700 .
C41 H41C 0.9700 .
C42 C45 1.527(5) .
C42 C44 1.528(6) .
C42 C43 1.532(5) .
C43 H43A 0.9700 .
C43 H43B 0.9700 .
C43 H43C 0.9700 .
C44 H44A 0.9700 .
C44 H44B 0.9700 .
C44 H44C 0.9700 .
C45 H45A 0.9700 .
C45 H45B 0.9700 .
C45 H45C 0.9700 .
C46 H46A 0.9700 .
C46 H46B 0.9700 .
C46 H46C 0.9700 .
C47 C48 1.49(3) .
C47' C48' 1.51(3) .
C48 C49 1.562(18) .
C48' C49' 1.52(3) .
C49 C50 1.55(2) .
C49' C50' 1.47(2) .
C51 C56 1.342(12) .
C51 C52 1.398(12) .
C51 C57 1.513(14) .
C52 C53 1.403(13) .
C52 H52 0.9400 .
C53 C54 1.379(13) .
C53 H53 0.9400 .
C54 C55 1.271(12) .
C54 H54 0.9400 .
C55 C56 1.382(12) .
C55 H55 0.9400 .
C56 H56 0.9400 .
C57 H57A 0.9700 .
C57 H57B 0.9700 .
C57 H57C 0.9700 .
C58 C63 1.361(14) .
C58 C59 1.370(13) .
C58 C64 1.468(16) .
C58' C63' 1.334(15) .
C58' C59' 1.377(16) .
C58' C64' 1.507(19) .
C59 C60 1.410(14) .
C59' C60' 1.438(17) .
C60 C61 1.390(14) .
C60' C61' 1.437(19) .
C61 C62 1.480(15) .
C61' C62' 1.407(19) .
C62 C63 1.454(15) .
C62' C63' 1.420(17) .
